data_7011699
loop_
_publ_author_name
'Renzo Ros'
'Augusto Tassan'
'Raymond Roulet'
'G\`abor Laurenczy'
'Virginie Duprez'
'Kurt Schenk'

_publ_section_title
;
 Reaction of triangulo-clusters [Pt3(\m-CO)3(PR3)3] with
 hexafluorobutyne. The X-ray crystal structures of
 [Pt2(CO)2(PR3)2(\m-\h2:\h2-CF3CCCF3)](PR3= PPh3 or PCy3) and
 [Pt2(CO)2(PBzPh2)(\m-\h1:\h1-CF3CCCF3)2]
;
_journal_issue 18
_journal_name_full 'J. Chem. Soc., Dalton Trans.'
_journal_page_first 3565
_journal_page_last 3570
_journal_paper_doi 10.1039/b203075f
_journal_year 2002
_chemical_formula_sum 'C42 H30 F6 O2 P2 Pt2'
_chemical_formula_weight 1132.78
_chemical_name_systematic
;
?
;
_space_group_IT_number 2
_symmetry_cell_setting triclinic
_symmetry_space_group_name_Hall '-P 1'
_symmetry_space_group_name_H-M 'P -1'
_atom_sites_solution_hydrogens geom
_atom_sites_solution_primary direct
_atom_sites_solution_secondary difmap
_audit_creation_method SHELXL
_cell_angle_alpha 78.32(3)
_cell_angle_beta 77.49(3)
_cell_angle_gamma 88.93(3)
_cell_formula_units_Z 4
_cell_length_a 14.810(3)
_cell_length_b 15.703(3)
_cell_length_c 18.227(4)
_cell_measurement_temperature 293(2)
_cell_volume 4051.2(16)
_computing_cell_refinement 'Siemens XSCANS'
_computing_data_collection 'Siemens XSCANS'
_computing_data_reduction 'Siemens SHELXTL'
_computing_molecular_graphics 'Siemens SHELXTL'
_computing_publication_material 'Siemens SHELXTL'
_computing_structure_refinement 'SHELXL-93 (Sheldrick, 1993)'
_computing_structure_solution 'SHELXS-86 (Sheldrick, 1990)'
_diffrn_ambient_temperature 293(2)
_diffrn_measurement_device 'Siemens P4'
_diffrn_measurement_method '\w scans'
_diffrn_radiation_monochromator graphite
_diffrn_radiation_source 'fine-focus sealed tube'
_diffrn_radiation_type MoK\a
_diffrn_radiation_wavelength 0.71073
_diffrn_reflns_av_R_equivalents 0.0289
_diffrn_reflns_av_sigmaI/netI 0.0273
_diffrn_reflns_limit_h_max 19
_diffrn_reflns_limit_h_min -19
_diffrn_reflns_limit_k_max 20
_diffrn_reflns_limit_k_min -20
_diffrn_reflns_limit_l_max 24
_diffrn_reflns_limit_l_min -24
_diffrn_reflns_number 46049
_diffrn_reflns_theta_max 27.99
_diffrn_reflns_theta_min 2.44
_exptl_absorpt_coefficient_mu 7.040
_exptl_absorpt_correction_T_max 0.3838
_exptl_absorpt_correction_T_min 0.1162
_exptl_absorpt_correction_type integration
_exptl_crystal_density_diffrn 1.857
_exptl_crystal_F_000 2152
_refine_diff_density_max 0.629
_refine_diff_density_min -0.746
_refine_diff_density_rms 0.093
_refine_ls_extinction_method none
_refine_ls_goodness_of_fit_all 2.644
_refine_ls_goodness_of_fit_obs 2.852
_refine_ls_matrix_type full
_refine_ls_number_parameters 973
_refine_ls_number_reflns 17657
_refine_ls_number_restraints 0
_refine_ls_restrained_S_all 2.644
_refine_ls_restrained_S_obs 2.852
_refine_ls_R_factor_all 0.0343
_refine_ls_R_factor_obs 0.0262
_refine_ls_shift/esd_max -0.002
_refine_ls_shift/esd_mean 0.000
_refine_ls_structure_factor_coef Fsqd
_refine_ls_weighting_details 'w=1/[\s^2^(Fo^2^)+(0.0000P)^2^+0.0000P] where P=(Fo^2^+2Fc^2^)/3'
_refine_ls_weighting_scheme calc
_refine_ls_wR_factor_all 0.0438
_refine_ls_wR_factor_obs 0.0434
_reflns_number_observed 15068
_reflns_number_total 17658
_reflns_observed_criterion >2sigma(I)
_cod_data_source_file b203075f.txt
_cod_data_source_block Compound_one
_cod_depositor_comments
;
The following automatic conversions were performed:
'_symmetry_cell_setting' value 'Triclinic' changed to 'triclinic'
according to '/home/saulius/struct/CIF-dictionaries/cif_core.dic'
dictionary named 'cif_core.dic' version 2.4.1 from 2010-06-29.

Automatic conversion script
Id: cif_fix_enum 1527 2010-12-29 10:47:43Z saulius 

The following automatic conversions were performed:

'_refine_ls_weighting_scheme' value 'calc
w=1/[\s^2^(Fo^2^)+(0.0000P)^2^+0.0000P] where P=(Fo^2^+2Fc^2^)/3' was
changed to 'calc'. New tag '_refine_ls_weighting_details' was
created. The value of the new tag was set to
'w=1/[\s^2^(Fo^2^)+(0.0000P)^2^+0.0000P] where P=(Fo^2^+2Fc^2^)/3'.

Automatic conversion script
Id: cif_fix_values 3143 2015-03-26 13:38:13Z robertas 
;
_cod_original_cell_volume 4051.1(14)
_cod_original_sg_symbol_H-M P-1
_cod_database_code 7011699

loop_
_symmetry_equiv_pos_as_xyz
'x, y, z'
'-x, -y, -z'

loop_
_atom_site_aniso_label
_atom_site_aniso_U_11
_atom_site_aniso_U_22
_atom_site_aniso_U_33
_atom_site_aniso_U_23
_atom_site_aniso_U_13
_atom_site_aniso_U_12
Pt1 0.03312(9) 0.03366(8) 0.03719(8) -0.00692(6) -0.00783(7) 0.00133(6)
Pt2 0.03296(9) 0.03893(9) 0.03517(7) -0.00611(6) -0.00851(7) -0.00119(6)
Pt3 0.03940(9) 0.03379(9) 0.04413(8) -0.00841(7) -0.01074(7) 0.00579(7)
Pt4 0.03749(9) 0.03135(8) 0.03896(8) -0.00894(6) -0.00894(7) 0.00166(6)
P1 0.0348(6) 0.0367(6) 0.0377(5) -0.0105(4) -0.0096(5) 0.0013(4)
P2 0.0358(6) 0.0411(6) 0.0388(5) -0.0055(5) -0.0049(5) -0.0019(5)
P3 0.0361(6) 0.0403(6) 0.0418(5) -0.0093(5) -0.0072(5) 0.0074(5)
P4 0.0436(6) 0.0367(6) 0.0365(5) -0.0075(4) -0.0070(5) -0.0030(5)
F1 0.087(2) 0.095(3) 0.050(2) -0.014(2) 0.014(2) -0.029(2)
F2 0.115(3) 0.099(3) 0.056(2) -0.028(2) -0.001(2) 0.045(2)
F3 0.070(2) 0.159(4) 0.0481(15) -0.041(2) -0.011(2) -0.025(2)
F4 0.075(2) 0.071(2) 0.092(2) 0.042(2) -0.024(2) -0.019(2)
F5 0.143(4) 0.115(3) 0.099(2) 0.004(2) -0.024(3) 0.090(3)
F6 0.112(3) 0.097(3) 0.121(3) 0.027(2) -0.085(3) -0.024(2)
F7 0.069(2) 0.060(2) 0.178(4) 0.045(2) -0.033(3) -0.001(2)
F8 0.120(4) 0.075(3) 0.103(3) 0.018(2) 0.036(2) -0.002(2)
F9 0.118(3) 0.069(2) 0.146(3) 0.028(2) -0.064(3) -0.053(2)
F10 0.075(2) 0.108(3) 0.077(2) -0.052(2) -0.024(2) -0.007(2)
F11 0.126(3) 0.109(3) 0.065(2) -0.015(2) -0.054(2) 0.040(2)
F12 0.077(2) 0.163(4) 0.046(2) -0.042(2) -0.006(2) 0.018(2)
O1 0.103(3) 0.079(3) 0.097(3) -0.057(2) -0.030(2) 0.029(2)
O2 0.096(3) 0.035(2) 0.114(3) -0.002(2) -0.033(3) 0.004(2)
O3 0.126(4) 0.058(3) 0.195(5) -0.063(3) -0.068(4) 0.034(3)
O4 0.095(3) 0.095(3) 0.118(3) -0.076(3) -0.035(3) 0.020(3)
C1 0.054(3) 0.050(3) 0.058(3) -0.019(2) -0.017(2) 0.018(2)
C2 0.037(3) 0.057(3) 0.053(3) -0.012(2) -0.009(2) 0.002(2)
C3 0.052(3) 0.044(3) 0.103(4) -0.019(3) -0.026(3) 0.018(2)
C4 0.057(3) 0.060(3) 0.059(3) -0.031(3) -0.017(2) 0.007(2)
C5 0.044(3) 0.053(3) 0.030(2) -0.008(2) -0.010(2) -0.012(2)
C5A 0.037(2) 0.036(2) 0.039(2) 0.001(2) -0.014(2) -0.005(2)
C6 0.047(3) 0.058(3) 0.039(2) -0.014(2) -0.008(2) -0.002(2)
C6A 0.043(3) 0.060(3) 0.060(3) 0.001(2) -0.017(3) 0.001(2)
C7 0.046(3) 0.030(2) 0.047(2) 0.000(2) -0.010(2) 0.005(2)
C7A 0.034(2) 0.044(2) 0.035(2) -0.007(2) -0.005(2) 0.009(2)
C8 0.042(3) 0.049(3) 0.072(3) 0.012(2) -0.002(3) 0.003(2)
C8A 0.052(3) 0.067(3) 0.046(2) -0.021(2) -0.012(2) 0.021(3)
C10 0.044(3) 0.041(2) 0.047(2) -0.015(2) -0.020(2) 0.009(2)
C11 0.056(3) 0.053(3) 0.053(3) -0.013(2) -0.021(2) 0.009(2)
C12 0.089(4) 0.066(4) 0.047(3) -0.021(2) -0.027(3) 0.015(3)
C13 0.130(6) 0.058(4) 0.073(4) -0.014(3) -0.054(4) -0.016(4)
C14 0.092(4) 0.076(4) 0.073(3) -0.011(3) -0.034(3) -0.034(3)
C15 0.048(3) 0.074(4) 0.052(3) -0.014(2) -0.004(2) -0.018(2)
C20 0.033(2) 0.051(3) 0.041(2) -0.011(2) -0.008(2) -0.001(2)
C21 0.054(3) 0.062(3) 0.052(3) -0.002(2) -0.004(3) 0.013(2)
C22 0.058(4) 0.094(5) 0.053(3) 0.007(3) -0.002(3) 0.002(3)
C23 0.055(4) 0.111(6) 0.054(3) -0.012(3) -0.006(3) -0.006(4)
C24 0.063(4) 0.093(5) 0.066(3) -0.047(3) 0.015(3) -0.006(3)
C25 0.048(3) 0.057(3) 0.061(3) -0.017(2) 0.007(2) -0.004(2)
C30 0.039(2) 0.038(2) 0.037(2) -0.011(2) -0.009(2) 0.005(2)
C31 0.063(3) 0.053(3) 0.087(3) -0.018(3) -0.041(3) 0.005(3)
C32 0.110(5) 0.045(3) 0.105(4) -0.014(3) -0.074(4) 0.024(3)
C33 0.109(5) 0.046(3) 0.074(3) -0.020(3) -0.043(3) 0.024(3)
C34 0.061(3) 0.035(3) 0.064(3) -0.008(2) -0.018(3) 0.006(2)
C35 0.040(3) 0.047(3) 0.046(2) -0.008(2) -0.010(2) -0.001(2)
C40 0.038(3) 0.041(3) 0.069(3) 0.000(2) -0.020(2) -0.001(2)
C41 0.074(4) 0.091(5) 0.065(3) -0.008(3) -0.039(3) 0.017(3)
C42 0.115(6) 0.136(7) 0.079(4) 0.006(4) -0.066(5) -0.001(5)
C43 0.087(6) 0.130(8) 0.117(6) 0.046(5) -0.055(5) -0.032(5)
C44 0.051(4) 0.089(6) 0.159(7) 0.028(5) -0.015(5) 0.023(3)
C45 0.070(4) 0.092(5) 0.098(4) -0.006(4) -0.029(4) 0.029(4)
C50 0.049(3) 0.037(2) 0.032(2) -0.004(2) -0.005(2) 0.001(2)
C51 0.066(3) 0.047(3) 0.054(3) -0.006(2) -0.015(3) -0.014(2)
C52 0.072(4) 0.065(4) 0.048(3) -0.006(2) -0.003(3) -0.024(3)
C53 0.102(5) 0.049(3) 0.055(3) -0.015(3) 0.012(3) -0.025(3)
C54 0.105(5) 0.049(3) 0.044(2) 0.004(2) -0.013(3) 0.003(3)
C55 0.055(3) 0.067(4) 0.044(2) -0.013(2) -0.010(2) -0.010(2)
C60 0.059(3) 0.046(3) 0.045(2) -0.012(2) 0.000(2) -0.002(2)
C61 0.121(6) 0.085(5) 0.115(5) -0.048(4) 0.075(5) -0.049(4)
C62 0.178(9) 0.132(8) 0.130(6) -0.082(6) 0.093(6) -0.074(7)
C63 0.109(5) 0.071(4) 0.081(4) -0.038(3) 0.014(4) -0.011(4)
C64 0.084(4) 0.070(4) 0.094(4) -0.045(3) -0.006(4) -0.012(3)
C65 0.039(3) 0.078(4) 0.061(3) -0.021(3) 0.004(2) -0.004(3)
C70 0.046(3) 0.051(3) 0.045(2) -0.014(2) -0.015(2) 0.015(2)
C71 0.066(4) 0.061(3) 0.055(3) -0.007(3) -0.018(3) 0.015(3)
C73 0.125(7) 0.091(6) 0.101(5) -0.021(5) -0.061(6) 0.054(5)
C72 0.135(7) 0.073(4) 0.055(3) 0.000(3) -0.034(4) 0.021(4)
C74 0.078(5) 0.113(7) 0.126(6) -0.035(5) -0.028(5) 0.053(5)
C75 0.073(4) 0.074(4) 0.075(3) -0.010(3) -0.013(3) 0.025(3)
C80 0.043(3) 0.049(3) 0.056(3) -0.016(2) -0.006(2) 0.009(2)
C81 0.056(4) 0.119(6) 0.051(3) -0.009(3) -0.002(3) -0.008(3)
C82 0.050(4) 0.132(7) 0.059(3) -0.005(4) 0.021(3) 0.004(4)
C83 0.118(7) 0.115(7) 0.080(5) 0.019(5) 0.032(5) -0.020(5)
C84 0.073(5) 0.088(5) 0.135(6) -0.033(5) 0.051(5) -0.033(4)
C85 0.071(4) 0.088(5) 0.086(4) -0.027(3) 0.003(3) -0.025(3)
C90 0.034(2) 0.045(3) 0.046(2) -0.015(2) -0.007(2) 0.003(2)
C91 0.077(4) 0.084(4) 0.069(3) -0.034(3) -0.031(3) 0.037(3)
C92 0.116(5) 0.108(5) 0.067(3) -0.045(4) -0.055(4) 0.044(4)
C93 0.062(3) 0.075(4) 0.056(3) -0.035(3) -0.003(3) 0.009(3)
C94 0.056(3) 0.056(3) 0.085(4) -0.033(3) -0.010(3) 0.007(3)
C95 0.039(3) 0.052(3) 0.061(3) -0.021(2) -0.011(2) 0.010(2)
C100 0.065(3) 0.034(2) 0.037(2) -0.004(2) -0.009(2) -0.008(2)
C101 0.069(4) 0.041(3) 0.059(3) -0.009(2) 0.004(3) 0.000(2)
C102 0.096(5) 0.045(3) 0.077(4) -0.012(3) 0.005(4) 0.010(3)
C103 0.115(6) 0.044(3) 0.068(3) -0.001(3) 0.000(4) -0.006(3)
C104 0.091(5) 0.051(3) 0.061(3) 0.002(3) 0.014(3) -0.025(3)
C105 0.088(4) 0.045(3) 0.059(3) -0.009(2) -0.003(3) -0.008(3)
C110 0.037(2) 0.052(3) 0.040(2) -0.013(2) -0.005(2) -0.002(2)
C111 0.062(3) 0.068(4) 0.048(3) 0.003(2) -0.016(3) 0.004(3)
C112 0.084(5) 0.101(5) 0.060(3) 0.001(3) -0.029(3) 0.007(4)
C113 0.107(5) 0.112(6) 0.068(4) -0.020(4) -0.044(4) 0.017(4)
C114 0.112(6) 0.114(6) 0.088(4) -0.031(4) -0.054(4) -0.017(5)
C115 0.075(4) 0.056(3) 0.062(3) -0.016(2) -0.032(3) 0.001(3)
C120 0.054(3) 0.035(2) 0.045(2) -0.008(2) 0.002(2) -0.003(2)
C121 0.079(4) 0.070(4) 0.047(3) -0.020(2) 0.004(3) -0.021(3)
C122 0.121(6) 0.081(5) 0.062(3) -0.032(3) 0.021(4) -0.036(4)
C123 0.094(6) 0.084(5) 0.085(4) -0.038(4) 0.040(4) -0.008(4)
C124 0.061(4) 0.085(5) 0.088(4) 0.000(4) 0.031(3) 0.014(3)
C125 0.083(4) 0.055(3) 0.048(3) -0.012(2) 0.006(3) 0.006(3)

loop_
_atom_site_label
_atom_site_type_symbol
_atom_site_fract_x
_atom_site_fract_y
_atom_site_fract_z
_atom_site_U_iso_or_equiv
_atom_site_thermal_displace_type
_atom_site_occupancy
_atom_site_calc_flag
_atom_site_refinement_flags
_atom_site_disorder_group
Pt1 Pt 0.184301(10) 0.173392(10) 0.001536(8) 0.03467(4) Uani 1 d . .
Pt2 Pt 0.336504(10) 0.302860(10) 0.000071(8) 0.03569(4) Uani 1 d . .
Pt3 Pt -0.281351(11) 0.225092(11) -0.507419(9) 0.03884(4) Uani 1 d . .
Pt4 Pt -0.459604(11) 0.325119(10) -0.460254(8) 0.03559(4) Uani 1 d . .
P1 P 0.03724(7) 0.21699(7) -0.00994(5) 0.0357(2) Uani 1 d . .
P2 P 0.48930(7) 0.29392(7) -0.05962(6) 0.0394(2) Uani 1 d . .
P3 P -0.14973(7) 0.24184(7) -0.46204(6) 0.0395(2) Uani 1 d . .
P4 P -0.60127(7) 0.25249(7) -0.42226(6) 0.0391(2) Uani 1 d . .
F1 F 0.1181(2) 0.1959(2) 0.1956(2) 0.0815(10) Uani 1 d . .
F2 F 0.1184(3) 0.3277(2) 0.1403(2) 0.0916(11) Uani 1 d . .
F3 F 0.2292(2) 0.2795(3) 0.19210(15) 0.0895(12) Uani 1 d . .
F4 F 0.2683(2) 0.0548(2) 0.1563(2) 0.0868(10) Uani 1 d . .
F5 F 0.3853(3) 0.0599(3) 0.0650(2) 0.124(2) Uani 1 d . .
F6 F 0.3827(3) 0.1362(2) 0.1482(2) 0.1076(14) Uani 1 d . .
F7 F -0.3447(2) 0.4894(2) -0.6029(3) 0.1113(13) Uani 1 d . .
F8 F -0.2296(3) 0.4212(2) -0.6453(2) 0.1141(13) Uani 1 d . .
F9 F -0.2380(3) 0.4648(2) -0.5423(2) 0.1118(15) Uani 1 d . .
F10 F -0.4735(2) 0.2107(2) -0.6169(2) 0.0805(10) Uani 1 d . .
F11 F -0.4526(3) 0.3457(3) -0.6586(2) 0.0960(12) Uani 1 d . .
F12 F -0.3416(2) 0.2607(3) -0.6805(2) 0.0937(12) Uani 1 d . .
O1 O 0.2179(3) 0.0471(3) -0.1050(2) 0.0862(13) Uani 1 d . .
O2 O 0.3131(3) 0.4960(2) -0.0502(2) 0.0818(12) Uani 1 d . .
O3 O -0.2697(4) 0.0355(3) -0.5130(3) 0.116(2) Uani 1 d . .
O4 O -0.4793(3) 0.4462(3) -0.3502(2) 0.0933(14) Uani 1 d . .
C1 C 0.2049(3) 0.0944(3) -0.0652(3) 0.0522(12) Uani 1 d . .
C2 C 0.3239(3) 0.4249(3) -0.0319(3) 0.0492(11) Uani 1 d . .
C3 C -0.2752(3) 0.1047(3) -0.5078(3) 0.0645(14) Uani 1 d . .
C4 C -0.4740(3) 0.4004(3) -0.3889(3) 0.0555(13) Uani 1 d . .
C5 C 0.2225(3) 0.2395(3) 0.0770(2) 0.0419(10) Uani 1 d . .
C5A C 0.2917(3) 0.1791(3) 0.0590(2) 0.0376(9) Uani 1 d . .
C6 C 0.1723(3) 0.2606(3) 0.1503(2) 0.0477(11) Uani 1 d . .
C6A C 0.3320(3) 0.1099(3) 0.1064(3) 0.0554(12) Uani 1 d . .
C7 C -0.3325(3) 0.3467(3) -0.5366(2) 0.0420(9) Uani 1 d . .
C7A C -0.3862(3) 0.2841(3) -0.5558(2) 0.0381(9) Uani 1 d . .
C8 C -0.2880(4) 0.4301(3) -0.5798(3) 0.0594(13) Uani 1 d . .
C8A C -0.4128(3) 0.2749(4) -0.6272(2) 0.0537(12) Uani 1 d . .
C10 C -0.0162(3) 0.1636(3) -0.0708(2) 0.0417(10) Uani 1 d . .
C11 C 0.0342(3) 0.1625(3) -0.1446(2) 0.0525(12) Uani 1 d . .
H11A H 0.0939(3) 0.1866(3) -0.1607(2) 0.063 Uiso 1 calc R .
C12 C -0.0036(4) 0.1262(4) -0.1932(3) 0.0643(14) Uani 1 d . .
H12A H 0.0294(4) 0.1283(4) -0.2432(3) 0.077 Uiso 1 calc R .
C13 C -0.0903(5) 0.0863(4) -0.1693(3) 0.082(2) Uani 1 d . .
H13A H -0.1139(5) 0.0580(4) -0.2016(3) 0.098 Uiso 1 calc R .
C14 C -0.1419(4) 0.0891(4) -0.0963(3) 0.078(2) Uani 1 d . .
H14A H -0.2021(4) 0.0663(4) -0.0806(3) 0.093 Uiso 1 calc R .
C15 C -0.1030(3) 0.1256(3) -0.0480(3) 0.0585(13) Uani 1 d . .
H15A H -0.1364(3) 0.1245(3) 0.0017(3) 0.070 Uiso 1 calc R .
C20 C -0.0417(3) 0.1966(3) 0.0842(2) 0.0415(10) Uani 1 d . .
C21 C -0.0457(3) 0.1147(4) 0.1287(3) 0.0588(12) Uani 1 d . .
H21A H -0.0122(3) 0.0706(4) 0.1091(3) 0.071 Uiso 1 calc R .
C22 C -0.0994(4) 0.0971(4) 0.2025(3) 0.073(2) Uani 1 d . .
H22A H -0.1033(4) 0.0410(4) 0.2321(3) 0.088 Uiso 1 calc R .
C23 C -0.1466(4) 0.1624(5) 0.2316(3) 0.075(2) Uani 1 d . .
H23A H -0.1821(4) 0.1510(5) 0.2815(3) 0.090 Uiso 1 calc R .
C24 C -0.1422(4) 0.2438(4) 0.1885(3) 0.074(2) Uani 1 d . .
H24A H -0.1745(4) 0.2878(4) 0.2092(3) 0.089 Uiso 1 calc R .
C25 C -0.0904(3) 0.2625(3) 0.1141(3) 0.0574(12) Uani 1 d . .
H25A H -0.0883(3) 0.3185(3) 0.0846(3) 0.069 Uiso 1 calc R .
C30 C 0.0256(3) 0.3321(3) -0.0495(2) 0.0375(9) Uani 1 d . .
C31 C -0.0484(4) 0.3618(3) -0.0827(3) 0.0634(14) Uani 1 d . .
H31A H -0.0956(4) 0.3236(3) -0.0826(3) 0.076 Uiso 1 calc R .
C32 C -0.0505(4) 0.4493(4) -0.1158(3) 0.079(2) Uani 1 d . .
H32A H -0.0995(4) 0.4693(4) -0.1385(3) 0.095 Uiso 1 calc R .
C33 C 0.0178(4) 0.5067(4) -0.1158(3) 0.072(2) Uani 1 d . .
H33A H 0.0156(4) 0.5648(4) -0.1394(3) 0.086 Uiso 1 calc R .
C34 C 0.0900(3) 0.4788(3) -0.0811(3) 0.0530(11) Uani 1 d . .
H34A H 0.1347(3) 0.5184(3) -0.0788(3) 0.064 Uiso 1 calc R .
C35 C 0.0955(3) 0.3910(3) -0.0496(2) 0.0447(10) Uani 1 d . .
H35A H 0.1457(3) 0.3713(3) -0.0285(2) 0.054 Uiso 1 calc R .
C40 C 0.5568(3) 0.2541(3) 0.0115(3) 0.0494(11) Uani 1 d . .
C41 C 0.5456(4) 0.2952(4) 0.0734(3) 0.074(2) Uani 1 d . .
H41A H 0.5064(4) 0.3419(4) 0.0761(3) 0.089 Uiso 1 calc R .
C42 C 0.5933(5) 0.2663(6) 0.1314(4) 0.107(3) Uani 1 d . .
H42A H 0.5857(5) 0.2945(6) 0.1725(4) 0.128 Uiso 1 calc R .
C43 C 0.6473(6) 0.2016(7) 0.1294(5) 0.116(3) Uani 1 d . .
H43A H 0.6808(6) 0.1863(7) 0.1676(5) 0.139 Uiso 1 calc R .
C44 C 0.6577(4) 0.1524(5) 0.0702(5) 0.108(3) Uani 1 d . .
H44A H 0.6947(4) 0.1038(5) 0.0700(5) 0.130 Uiso 1 calc R .
C45 C 0.6089(4) 0.1817(5) 0.0128(4) 0.087(2) Uani 1 d . .
H45A H 0.6121(4) 0.1507(5) -0.0260(4) 0.104 Uiso 1 calc R .
C50 C 0.5445(3) 0.3981(3) -0.1110(2) 0.0404(9) Uani 1 d . .
C51 C 0.6228(3) 0.4311(3) -0.0954(3) 0.0558(12) Uani 1 d . .
H51A H 0.6518(3) 0.3976(3) -0.0594(3) 0.067 Uiso 1 calc R .
C52 C 0.6584(4) 0.5130(4) -0.1326(3) 0.0638(14) Uani 1 d . .
H52A H 0.7101(4) 0.5352(4) -0.1207(3) 0.077 Uiso 1 calc R .
C53 C 0.6175(4) 0.5606(4) -0.1863(3) 0.072(2) Uani 1 d . .
H53A H 0.6405(4) 0.6162(4) -0.2105(3) 0.086 Uiso 1 calc R .
C54 C 0.5426(4) 0.5279(3) -0.2056(3) 0.0682(15) Uani 1 d . .
H54A H 0.5170(4) 0.5599(3) -0.2445(3) 0.082 Uiso 1 calc R .
C55 C 0.5057(3) 0.4476(3) -0.1670(2) 0.0549(12) Uani 1 d . .
H55A H 0.4536(3) 0.4264(3) -0.1789(2) 0.066 Uiso 1 calc R .
C60 C 0.5149(3) 0.2230(3) -0.1289(2) 0.0512(11) Uani 1 d . .
C61 C 0.5870(5) 0.2396(5) -0.1902(4) 0.118(3) Uani 1 d . .
H61A H 0.6234(5) 0.2898(5) -0.1988(4) 0.142 Uiso 1 calc R .
C62 C 0.6073(7) 0.1830(6) -0.2400(5) 0.157(4) Uani 1 d . .
H62A H 0.6578(7) 0.1943(6) -0.2813(5) 0.189 Uiso 1 calc R .
C63 C 0.5526(5) 0.1100(4) -0.2285(4) 0.089(2) Uani 1 d . .
H63A H 0.5659(5) 0.0715(4) -0.2618(4) 0.107 Uiso 1 calc R .
C64 C 0.4814(4) 0.0948(4) -0.1703(3) 0.080(2) Uani 1 d . .
H64A H 0.4452(4) 0.0447(4) -0.1625(3) 0.096 Uiso 1 calc R .
C65 C 0.4581(3) 0.1522(4) -0.1194(3) 0.0608(13) Uani 1 d . .
H65A H 0.4053(3) 0.1422(4) -0.0801(3) 0.073 Uiso 1 calc R .
C70 C -0.0933(3) 0.1412(3) -0.4303(2) 0.0461(10) Uani 1 d . .
C71 C -0.1479(4) 0.0757(3) -0.3776(3) 0.0607(13) Uani 1 d . .
H71A H -0.2107(4) 0.0836(3) -0.3603(3) 0.073 Uiso 1 calc R .
C73 C -0.0150(6) -0.0145(5) -0.3743(4) 0.101(3) Uani 1 d . .
H73A H 0.0107(6) -0.0672(5) -0.3569(4) 0.121 Uiso 1 calc R .
C72 C -0.1069(6) -0.0028(4) -0.3507(3) 0.088(2) Uani 1 d . .
H72A H -0.1435(6) -0.0473(4) -0.3161(3) 0.105 Uiso 1 calc R .
C74 C 0.0401(5) 0.0512(6) -0.4239(5) 0.104(2) Uani 1 d . .
H74A H 0.1036(5) 0.0442(6) -0.4384(5) 0.124 Uiso 1 calc R .
C75 C 0.0001(4) 0.1288(4) -0.4523(3) 0.075(2) Uani 1 d . .
H75A H 0.0373(4) 0.1728(4) -0.4868(3) 0.091 Uiso 1 calc R .
C80 C -0.0640(3) 0.3070(3) -0.5365(3) 0.0492(11) Uani 1 d . .
C81 C -0.0527(4) 0.2937(4) -0.6119(3) 0.078(2) Uani 1 d . .
H81A H -0.0895(4) 0.2514(4) -0.6211(3) 0.094 Uiso 1 calc R .
C82 C 0.0097(4) 0.3398(5) -0.6719(3) 0.087(2) Uani 1 d . .
H82A H 0.0187(4) 0.3267(5) -0.7205(3) 0.105 Uiso 1 calc R .
C83 C 0.0581(6) 0.4049(6) -0.6594(4) 0.118(3) Uani 1 d . .
H83A H 0.0976(6) 0.4393(6) -0.7011(4) 0.141 Uiso 1 calc R .
C84 C 0.0523(5) 0.4229(5) -0.5894(5) 0.108(2) Uani 1 d . .
H84A H 0.0880(5) 0.4678(5) -0.5829(5) 0.130 Uiso 1 calc R .
C85 C -0.0090(4) 0.3723(4) -0.5261(4) 0.083(2) Uani 1 d . .
H85A H -0.0126(4) 0.3828(4) -0.4771(4) 0.100 Uiso 1 calc R .
C90 C -0.1648(3) 0.2952(3) -0.3800(2) 0.0413(10) Uani 1 d . .
C91 C -0.1062(4) 0.2789(4) -0.3287(3) 0.072(2) Uani 1 d . .
H91A H -0.0592(4) 0.2391(4) -0.3348(3) 0.086 Uiso 1 calc R .
C92 C -0.1184(5) 0.3224(4) -0.2686(3) 0.088(2) Uani 1 d . .
H92A H -0.0785(5) 0.3122(4) -0.2350(3) 0.106 Uiso 1 calc R .
C93 C -0.1869(3) 0.3792(4) -0.2576(3) 0.0626(14) Uani 1 d . .
H93A H -0.1952(3) 0.4062(4) -0.2157(3) 0.075 Uiso 1 calc R .
C94 C -0.2447(3) 0.3973(3) -0.3086(3) 0.0639(14) Uani 1 d . .
H94A H -0.2913(3) 0.4375(3) -0.3022(3) 0.077 Uiso 1 calc R .
C95 C -0.2324(3) 0.3546(3) -0.3695(3) 0.0493(11) Uani 1 d . .
H95A H -0.2710(3) 0.3668(3) -0.4041(3) 0.059 Uiso 1 calc R .
C100 C -0.5955(3) 0.1364(3) -0.3801(2) 0.0463(10) Uani 1 d . .
C101 C -0.5232(4) 0.0894(3) -0.4147(3) 0.0592(12) Uani 1 d . .
H10A H -0.4796(4) 0.1170(3) -0.4573(3) 0.071 Uiso 1 calc R .
C102 C -0.5169(4) 0.0029(4) -0.3854(3) 0.077(2) Uani 1 d . .
H10B H -0.4690(4) -0.0287(4) -0.4082(3) 0.092 Uiso 1 calc R .
C103 C -0.5802(5) -0.0366(4) -0.3236(3) 0.080(2) Uani 1 d . .
H10C H -0.5745(5) -0.0952(4) -0.3034(3) 0.096 Uiso 1 calc R .
C104 C -0.6518(4) 0.0073(4) -0.2904(3) 0.074(2) Uani 1 d . .
H10D H -0.6943(4) -0.0218(4) -0.2477(3) 0.089 Uiso 1 calc R .
C105 C -0.6630(4) 0.0940(3) -0.3187(3) 0.0657(14) Uani 1 d . .
H10E H -0.7140(4) 0.1233(3) -0.2975(3) 0.079 Uiso 1 calc R .
C110 C -0.6605(3) 0.2550(3) -0.5005(2) 0.0428(10) Uani 1 d . .
C111 C -0.6623(4) 0.3336(4) -0.5501(2) 0.0608(13) Uani 1 d . .
H11B H -0.6320(4) 0.3822(4) -0.5440(2) 0.073 Uiso 1 calc R .
C112 C -0.7096(4) 0.3404(5) -0.6094(3) 0.082(2) Uani 1 d . .
H11C H -0.7148(4) 0.3939(5) -0.6411(3) 0.099 Uiso 1 calc R .
C113 C -0.7482(5) 0.2660(5) -0.6198(4) 0.092(2) Uani 1 d . .
H11D H -0.7777(5) 0.2692(5) -0.6604(4) 0.110 Uiso 1 calc R .
C114 C -0.7443(5) 0.1891(5) -0.5731(4) 0.098(2) Uani 1 d . .
H11E H -0.7718(5) 0.1405(5) -0.5819(4) 0.118 Uiso 1 calc R .
C115 C -0.7008(4) 0.1795(4) -0.5119(3) 0.0614(13) Uani 1 d . .
H11F H -0.6984(4) 0.1256(4) -0.4799(3) 0.074 Uiso 1 calc R .
C120 C -0.6863(3) 0.2932(3) -0.3500(2) 0.0467(10) Uani 1 d . .
C121 C -0.6644(4) 0.2950(4) -0.2809(3) 0.0666(15) Uani 1 d . .
H12B H -0.6084(4) 0.2743(4) -0.2701(3) 0.080 Uiso 1 calc R .
C122 C -0.7307(6) 0.3297(4) -0.2262(3) 0.091(2) Uani 1 d . .
H12C H -0.7167(6) 0.3329(4) -0.1795(3) 0.109 Uiso 1 calc R .
C123 C -0.8133(5) 0.3580(5) -0.2400(4) 0.094(2) Uani 1 d . .
H12D H -0.8547(5) 0.3811(5) -0.2034(4) 0.112 Uiso 1 calc R .
C124 C -0.8359(4) 0.3528(4) -0.3077(4) 0.088(2) Uani 1 d . .
H12E H -0.8934(4) 0.3705(4) -0.3169(4) 0.105 Uiso 1 calc R .
C125 C -0.7715(4) 0.3204(3) -0.3630(3) 0.0649(14) Uani 1 d . .
H12F H -0.7864(4) 0.3173(3) -0.4094(3) 0.078 Uiso 1 calc R .

loop_
_atom_type_symbol
_atom_type_description
_atom_type_scat_dispersion_real
_atom_type_scat_dispersion_imag
_atom_type_scat_source
C C 0.0033 0.0016 'International Tables Vol C Tables 4.2.6.8 and 6.1.1.4'
H H 0.0000 0.0000 'International Tables Vol C Tables 4.2.6.8 and 6.1.1.4'
O O 0.0106 0.0060 'International Tables Vol C Tables 4.2.6.8 and 6.1.1.4'
F F 0.0171 0.0103 'International Tables Vol C Tables 4.2.6.8 and 6.1.1.4'
P P 0.1023 0.0942 'International Tables Vol C Tables 4.2.6.8 and 6.1.1.4'
Pt Pt -1.7033 8.3905 'International Tables Vol C Tables 4.2.6.8 and 6.1.1.4'

loop_
_geom_angle_atom_site_label_1
_geom_angle_atom_site_label_2
_geom_angle_atom_site_label_3
_geom_angle
_geom_angle_site_symmetry_1
_geom_angle_site_symmetry_3
_geom_angle_publ_flag
C1 Pt1 C5 153.2(2) . . ?
C1 Pt1 C5A 113.4(2) . . ?
C5 Pt1 C5A 39.8(2) . . ?
C1 Pt1 P1 100.06(14) . . ?
C5 Pt1 P1 106.77(13) . . ?
C5A Pt1 P1 146.25(12) . . ?
C1 Pt1 Pt2 120.6(2) . . ?
C5 Pt1 Pt2 42.37(12) . . ?
C5A Pt1 Pt2 42.36(11) . . ?
P1 Pt1 Pt2 122.03(3) . . ?
C2 Pt2 C5A 154.8(2) . . ?
C2 Pt2 C5 114.7(2) . . ?
C5A Pt2 C5 40.0(2) . . ?
C2 Pt2 P2 98.14(14) . . ?
C5A Pt2 P2 107.06(13) . . ?
C5 Pt2 P2 146.63(13) . . ?
C2 Pt2 Pt1 121.39(12) . . ?
C5A Pt2 Pt1 43.20(9) . . ?
C5 Pt2 Pt1 42.05(9) . . ?
P2 Pt2 Pt1 123.96(3) . . ?
C3 Pt3 C7 152.8(2) . . ?
C3 Pt3 C7A 112.8(2) . . ?
C7 Pt3 C7A 40.30(15) . . ?
C3 Pt3 P3 99.15(14) . . ?
C7 Pt3 P3 107.35(11) . . ?
C7A Pt3 P3 147.52(12) . . ?
C3 Pt3 Pt4 125.9(2) . . ?
C7 Pt3 Pt4 41.60(13) . . ?
C7A Pt3 Pt4 41.27(10) . . ?
P3 Pt3 Pt4 121.82(3) . . ?
C4 Pt4 C7A 151.1(2) . . ?
C4 Pt4 C7 111.1(2) . . ?
C7A Pt4 C7 40.14(15) . . ?
C4 Pt4 P4 100.5(2) . . ?
C7A Pt4 P4 108.22(12) . . ?
C7 Pt4 P4 148.36(11) . . ?
C4 Pt4 Pt3 124.17(14) . . ?
C7A Pt4 Pt3 41.36(10) . . ?
C7 Pt4 Pt3 41.14(11) . . ?
P4 Pt4 Pt3 120.01(3) . . ?
C30 P1 C20 105.0(2) . . ?
C30 P1 C10 102.5(2) . . ?
C20 P1 C10 106.0(2) . . ?
C30 P1 Pt1 116.15(13) . . ?
C20 P1 Pt1 110.26(13) . . ?
C10 P1 Pt1 115.93(14) . . ?
C40 P2 C50 104.4(2) . . ?
C40 P2 C60 105.6(2) . . ?
C50 P2 C60 104.7(2) . . ?
C40 P2 Pt2 109.8(2) . . ?
C50 P2 Pt2 114.20(15) . . ?
C60 P2 Pt2 117.1(2) . . ?
C80 P3 C70 105.8(2) . . ?
C80 P3 C90 105.6(2) . . ?
C70 P3 C90 103.3(2) . . ?
C80 P3 Pt3 109.89(14) . . ?
C70 P3 Pt3 115.21(14) . . ?
C90 P3 Pt3 116.14(13) . . ?
C120 P4 C110 103.8(2) . . ?
C120 P4 C100 103.6(2) . . ?
C110 P4 C100 104.7(2) . . ?
C120 P4 Pt4 115.75(14) . . ?
C110 P4 Pt4 113.51(15) . . ?
C100 P4 Pt4 114.1(2) . . ?
O1 C1 Pt1 179.4(4) . . ?
O2 C2 Pt2 177.4(4) . . ?
O3 C3 Pt3 175.6(6) . . ?
O4 C4 Pt4 176.7(5) . . ?
C5A C5 C6 132.9(4) . . ?
C5A C5 Pt1 71.7(2) . . ?
C6 C5 Pt1 132.8(3) . . ?
C5A C5 Pt2 69.8(2) . . ?
C6 C5 Pt2 128.7(3) . . ?
Pt1 C5 Pt2 95.6(2) . . ?
C5 C5A C6A 132.4(4) . . ?
C5 C5A Pt2 70.1(2) . . ?
C6A C5A Pt2 133.9(3) . . ?
C5 C5A Pt1 68.5(2) . . ?
C6A C5A Pt1 129.7(3) . . ?
Pt2 C5A Pt1 94.44(15) . . ?
F2 C6 F3 106.6(4) . . ?
F2 C6 F1 105.9(4) . . ?
F3 C6 F1 105.1(4) . . ?
F2 C6 C5 112.7(4) . . ?
F3 C6 C5 112.2(4) . . ?
F1 C6 C5 113.7(4) . . ?
F6 C6A F5 106.3(5) . . ?
F6 C6A F4 105.1(4) . . ?
F5 C6A F4 104.7(5) . . ?
F6 C6A C5A 114.6(4) . . ?
F5 C6A C5A 112.1(4) . . ?
F4 C6A C5A 113.0(4) . . ?
C7A C7 C8 132.9(4) . . ?
C7A C7 Pt3 70.2(2) . . ?
C8 C7 Pt3 132.4(3) . . ?
C7A C7 Pt4 69.4(2) . . ?
C8 C7 Pt4 128.3(3) . . ?
Pt3 C7 Pt4 97.3(2) . . ?
C7 C7A C8A 133.7(4) . . ?
C7 C7A Pt4 70.4(2) . . ?
C8A C7A Pt4 131.1(3) . . ?
C7 C7A Pt3 69.5(2) . . ?
C8A C7A Pt3 129.1(3) . . ?
Pt4 C7A Pt3 97.38(14) . . ?
F9 C8 F7 107.3(5) . . ?
F9 C8 F8 105.2(5) . . ?
F7 C8 F8 103.4(4) . . ?
F9 C8 C7 113.2(4) . . ?
F7 C8 C7 114.9(4) . . ?
F8 C8 C7 111.8(4) . . ?
F12 C8A F10 106.7(4) . . ?
F12 C8A F11 106.2(4) . . ?
F10 C8A F11 105.1(4) . . ?
F12 C8A C7A 112.8(4) . . ?
F10 C8A C7A 113.0(4) . . ?
F11 C8A C7A 112.4(4) . . ?
C15 C10 C11 118.6(4) . . ?
C15 C10 P1 123.6(3) . . ?
C11 C10 P1 117.7(3) . . ?
C12 C11 C10 120.1(5) . . ?
C11 C12 C13 120.9(5) . . ?
C12 C13 C14 119.1(4) . . ?
C15 C14 C13 119.3(5) . . ?
C14 C15 C10 121.8(4) . . ?
C21 C20 C25 119.6(4) . . ?
C21 C20 P1 118.0(4) . . ?
C25 C20 P1 122.2(4) . . ?
C20 C21 C22 120.5(5) . . ?
C23 C22 C21 119.5(6) . . ?
C24 C23 C22 120.4(6) . . ?
C23 C24 C25 121.0(6) . . ?
C24 C25 C20 118.9(5) . . ?
C31 C30 C35 119.5(4) . . ?
C31 C30 P1 121.6(3) . . ?
C35 C30 P1 118.8(3) . . ?
C32 C31 C30 119.0(4) . . ?
C33 C32 C31 121.4(4) . . ?
C32 C33 C34 120.3(5) . . ?
C33 C34 C35 119.5(4) . . ?
C34 C35 C30 120.2(4) . . ?
C45 C40 C41 118.2(4) . . ?
C45 C40 P2 124.6(4) . . ?
C41 C40 P2 116.8(4) . . ?
C40 C41 C42 119.9(6) . . ?
C43 C42 C41 121.4(7) . . ?
C42 C43 C44 122.0(6) . . ?
C45 C44 C43 115.8(6) . . ?
C40 C45 C44 122.4(6) . . ?
C55 C50 C51 118.1(4) . . ?
C55 C50 P2 118.7(3) . . ?
C51 C50 P2 123.3(3) . . ?
C52 C51 C50 120.9(5) . . ?
C53 C52 C51 119.4(5) . . ?
C52 C53 C54 120.9(5) . . ?
C55 C54 C53 119.5(5) . . ?
C54 C55 C50 121.1(4) . . ?
C61 C60 C65 119.3(5) . . ?
C61 C60 P2 122.0(4) . . ?
C65 C60 P2 118.7(4) . . ?
C60 C61 C62 120.8(7) . . ?
C63 C62 C61 119.8(7) . . ?
C64 C63 C62 119.6(6) . . ?
C63 C64 C65 121.9(6) . . ?
C60 C65 C64 118.4(5) . . ?
C75 C70 C71 118.8(5) . . ?
C75 C70 P3 123.8(4) . . ?
C71 C70 P3 117.3(3) . . ?
C70 C71 C72 119.2(5) . . ?
C72 C73 C74 120.2(7) . . ?
C73 C72 C71 121.0(7) . . ?
C73 C74 C75 119.4(7) . . ?
C70 C75 C74 121.3(6) . . ?
C85 C80 C81 116.5(5) . . ?
C85 C80 P3 125.0(4) . . ?
C81 C80 P3 118.5(4) . . ?
C82 C81 C80 122.9(6) . . ?
C83 C82 C81 118.2(6) . . ?
C82 C83 C84 123.3(7) . . ?
C83 C84 C85 118.8(7) . . ?
C80 C85 C84 120.2(6) . . ?
C95 C90 C91 118.6(4) . . ?
C95 C90 P3 120.1(3) . . ?
C91 C90 P3 121.3(3) . . ?
C92 C91 C90 119.4(5) . . ?
C93 C92 C91 121.6(4) . . ?
C92 C93 C94 119.8(4) . . ?
C93 C94 C95 119.0(4) . . ?
C90 C95 C94 121.6(4) . . ?
C105 C100 C101 120.0(5) . . ?
C105 C100 P4 122.2(4) . . ?
C101 C100 P4 117.8(4) . . ?
C102 C101 C100 119.6(5) . . ?
C103 C102 C101 119.9(6) . . ?
C102 C103 C104 121.4(6) . . ?
C103 C104 C105 121.2(5) . . ?
C104 C105 C100 117.8(5) . . ?
C111 C110 C115 120.7(4) . . ?
C111 C110 P4 117.4(3) . . ?
C115 C110 P4 121.9(3) . . ?
C110 C111 C112 120.1(5) . . ?
C113 C112 C111 118.2(6) . . ?
C114 C113 C112 121.7(5) . . ?
C113 C114 C115 122.2(6) . . ?
C114 C115 C110 116.9(5) . . ?
C121 C120 C125 120.0(4) . . ?
C121 C120 P4 118.4(4) . . ?
C125 C120 P4 121.5(3) . . ?
C120 C121 C122 117.4(6) . . ?
C123 C122 C121 122.1(6) . . ?
C122 C123 C124 120.0(5) . . ?
C123 C124 C125 119.1(6) . . ?
C120 C125 C124 121.2(5) . . ?

loop_
_geom_bond_atom_site_label_1
_geom_bond_atom_site_label_2
_geom_bond_distance
_geom_bond_site_symmetry_2
_geom_bond_publ_flag
Pt1 C1 1.885(4) . ?
Pt1 C5 2.056(3) . ?
Pt1 C5A 2.098(3) . ?
Pt1 P1 2.3107(11) . ?
Pt1 Pt2 3.0558(9) . ?
Pt2 C2 1.905(5) . ?
Pt2 C5A 2.065(4) . ?
Pt2 C5 2.069(4) . ?
Pt2 P2 2.3038(13) . ?
Pt3 C3 1.892(5) . ?
Pt3 C7 2.053(4) . ?
Pt3 C7A 2.063(4) . ?
Pt3 P3 2.3149(11) . ?
Pt3 Pt4 3.0958(10) . ?
Pt4 C4 1.904(4) . ?
Pt4 C7A 2.059(4) . ?
Pt4 C7 2.072(4) . ?
Pt4 P4 2.3069(13) . ?
P1 C30 1.825(4) . ?
P1 C20 1.826(4) . ?
P1 C10 1.828(3) . ?
P2 C40 1.811(4) . ?
P2 C50 1.822(4) . ?
P2 C60 1.823(4) . ?
P3 C80 1.801(5) . ?
P3 C70 1.822(5) . ?
P3 C90 1.830(4) . ?
P4 C120 1.823(4) . ?
P4 C110 1.824(4) . ?
P4 C100 1.838(4) . ?
F1 C6 1.327(5) . ?
F2 C6 1.317(5) . ?
F3 C6 1.326(4) . ?
F4 C6A 1.344(6) . ?
F5 C6A 1.330(6) . ?
F6 C6A 1.306(5) . ?
F7 C8 1.310(5) . ?
F8 C8 1.345(6) . ?
F9 C8 1.303(5) . ?
F10 C8A 1.320(6) . ?
F11 C8A 1.331(5) . ?
F12 C8A 1.319(5) . ?
O1 C1 1.125(5) . ?
O2 C2 1.118(6) . ?
O3 C3 1.109(6) . ?
O4 C4 1.096(5) . ?
C5 C5A 1.416(6) . ?
C5 C6 1.479(6) . ?
C5A C6A 1.450(6) . ?
C7 C7A 1.418(5) . ?
C7 C8 1.469(6) . ?
C7A C8A 1.474(5) . ?
C10 C15 1.370(6) . ?
C10 C11 1.394(6) . ?
C11 C12 1.362(5) . ?
C12 C13 1.382(8) . ?
C13 C14 1.391(8) . ?
C14 C15 1.369(6) . ?
C20 C21 1.369(6) . ?
C20 C25 1.385(6) . ?
C21 C22 1.383(7) . ?
C22 C23 1.362(8) . ?
C23 C24 1.352(8) . ?
C24 C25 1.383(7) . ?
C30 C31 1.392(5) . ?
C30 C35 1.400(5) . ?
C31 C32 1.387(7) . ?
C32 C33 1.368(8) . ?
C33 C34 1.377(6) . ?
C34 C35 1.391(6) . ?
C40 C45 1.361(7) . ?
C40 C41 1.387(7) . ?
C41 C42 1.393(7) . ?
C42 C43 1.283(11) . ?
C43 C44 1.431(11) . ?
C44 C45 1.397(8) . ?
C50 C55 1.377(6) . ?
C50 C51 1.385(6) . ?
C51 C52 1.382(7) . ?
C52 C53 1.352(7) . ?
C53 C54 1.372(7) . ?
C54 C55 1.371(7) . ?
C60 C61 1.354(7) . ?
C60 C65 1.366(7) . ?
C61 C62 1.380(8) . ?
C62 C63 1.370(10) . ?
C63 C64 1.309(8) . ?
C64 C65 1.409(7) . ?
C70 C75 1.376(7) . ?
C70 C71 1.389(7) . ?
C71 C72 1.409(7) . ?
C73 C72 1.357(9) . ?
C73 C74 1.371(10) . ?
C74 C75 1.398(9) . ?
C80 C85 1.389(7) . ?
C80 C81 1.405(6) . ?
C81 C82 1.356(8) . ?
C82 C83 1.344(9) . ?
C83 C84 1.346(9) . ?
C84 C85 1.409(9) . ?
C90 C95 1.365(6) . ?
C90 C91 1.392(6) . ?
C91 C92 1.382(6) . ?
C92 C93 1.347(7) . ?
C93 C94 1.381(6) . ?
C94 C95 1.388(6) . ?
C100 C105 1.390(7) . ?
C100 C101 1.398(7) . ?
C101 C102 1.365(7) . ?
C102 C103 1.346(8) . ?
C103 C104 1.353(8) . ?
C104 C105 1.375(7) . ?
C110 C111 1.377(7) . ?
C110 C115 1.409(6) . ?
C111 C112 1.396(6) . ?
C112 C113 1.373(9) . ?
C113 C114 1.338(9) . ?
C114 C115 1.385(7) . ?
C120 C121 1.373(6) . ?
C120 C125 1.377(7) . ?
C121 C122 1.425(8) . ?
C122 C123 1.351(9) . ?
C123 C124 1.364(8) . ?
C124 C125 1.399(7) . ?
